data_7718693
loop_
_publ_author_name
'Wang, Xinchao'
'Liao, Qian'

_publ_section_title
;
 Synthesis of planar macrocyclic tetradentate phosphine-Mo complexes.
;
_journal_issue 22
_journal_name_full 'Dalton transactions (Cambridge, England : 2003)'
_journal_page_first 8769
_journal_page_last 8772
_journal_paper_doi 10.1039/d5dt00984g
_journal_volume 54
_journal_year 2025
_chemical_formula_moiety '2(C26 H43 Mo O2 P4), 2(F6 P), C3 H7 N O'
_chemical_formula_sum 'C55 H93 F12 Mo2 N O5 P10'
_chemical_formula_weight 1577.88
_space_group_crystal_system monoclinic
_space_group_IT_number 14
_space_group_name_Hall '-P 2ybc'
_space_group_name_H-M_alt 'P 1 21/c 1'
_atom_sites_solution_hydrogens geom
_audit_creation_method SHELXL-2014/7
_audit_update_record
;
2025-03-24 deposited with the CCDC.	2025-05-14 downloaded from the CCDC.
;
_cell_angle_alpha 90
_cell_angle_beta 101.467(2)
_cell_angle_gamma 90
_cell_formula_units_Z 2
_cell_length_a 15.5120(8)
_cell_length_b 14.9330(10)
_cell_length_c 14.2680(9)
_cell_measurement_reflns_used 9828
_cell_measurement_temperature 120(2)
_cell_measurement_theta_max 32.54
_cell_measurement_theta_min 2.73
_cell_volume 3239.1(3)
_computing_cell_refinement 'Bruker SAINT'
_computing_data_collection 'Bruker APEX2'
_computing_data_reduction 'Bruker SAINT'
_computing_molecular_graphics 'Bruker SHELXTL'
_computing_publication_material 'Bruker SHELXTL'
_computing_structure_refinement 'SHELXL-2014/7 (Sheldrick, 2014)'
_computing_structure_solution 'SHELXS-97 (Sheldrick 2008)'
_diffrn_ambient_temperature 120(2)
_diffrn_measured_fraction_theta_full 0.996
_diffrn_measured_fraction_theta_max 0.878
_diffrn_measurement_device_type 'Bruker APEX-II CCD'
_diffrn_measurement_method '\f and \w scans'
_diffrn_radiation_type MoK\a
_diffrn_radiation_wavelength 0.71073
_diffrn_reflns_av_R_equivalents 0.0568
_diffrn_reflns_av_unetI/netI 0.0392
_diffrn_reflns_Laue_measured_fraction_full 0.996
_diffrn_reflns_Laue_measured_fraction_max 0.878
_diffrn_reflns_limit_h_max 19
_diffrn_reflns_limit_h_min -24
_diffrn_reflns_limit_k_max 23
_diffrn_reflns_limit_k_min -18
_diffrn_reflns_limit_l_max 19
_diffrn_reflns_limit_l_min -22
_diffrn_reflns_number 83295
_diffrn_reflns_point_group_measured_fraction_full 0.996
_diffrn_reflns_point_group_measured_fraction_max 0.878
_diffrn_reflns_theta_full 25.242
_diffrn_reflns_theta_max 34.275
_diffrn_reflns_theta_min 2.728
_exptl_absorpt_coefficient_mu 0.716
_exptl_absorpt_correction_T_max 0.7468
_exptl_absorpt_correction_T_min 0.6923
_exptl_absorpt_correction_type multi-scan
_exptl_absorpt_process_details 'SADABS; Bruker, 2000'
_exptl_crystal_colour yellow
_exptl_crystal_density_diffrn 1.618
_exptl_crystal_description block
_exptl_crystal_F_000 1624
_exptl_crystal_recrystallization_method 'Vapour deposition'
_exptl_crystal_size_max 0.250
_exptl_crystal_size_mid 0.220
_exptl_crystal_size_min 0.180
_refine_diff_density_max 2.285
_refine_diff_density_min -0.974
_refine_diff_density_rms 0.098
_refine_ls_extinction_method none
_refine_ls_goodness_of_fit_ref 1.049
_refine_ls_hydrogen_treatment constr
_refine_ls_matrix_type full
_refine_ls_number_parameters 409
_refine_ls_number_reflns 11863
_refine_ls_number_restraints 0
_refine_ls_restrained_S_all 1.049
_refine_ls_R_factor_all 0.0461
_refine_ls_R_factor_gt 0.0371
_refine_ls_shift/su_max 0.002
_refine_ls_shift/su_mean 0.000
_refine_ls_structure_factor_coef Fsqd
_refine_ls_weighting_details 'w=1/[\s^2^(Fo^2^)+(0.0394P)^2^+3.1014P] where P=(Fo^2^+2Fc^2^)/3'
_refine_ls_weighting_scheme calc
_refine_ls_wR_factor_gt 0.0876
_refine_ls_wR_factor_ref 0.0954
_reflns_Friedel_coverage 0.000
_reflns_number_gt 10112
_reflns_number_total 11863
_reflns_threshold_expression 'I > 2\s(I)'
_cod_data_source_file d5dt00984g2.cif
_cod_data_source_block '[(PPCprPPXy)Mo(O)(OMe)][PF6]'
_cod_depositor_comments 'Adding full bibliography for 7718689--7718693.cif.'
_cod_original_sg_symbol_H-M 'P 21/c'
_cod_database_code 7718693
_shelx_shelxl_version_number 2014/7
_shelx_space_group_comment
; 
The symmetry employed for this shelxl refinement is uniquely defined 
by the following loop, which should always be used as a source of 
symmetry information in preference to the above space-group names. 
They are only intended as comments. 
;
_shelx_estimated_absorpt_t_min 0.841
_shelx_estimated_absorpt_t_max 0.882

loop_
_space_group_symop_operation_xyz
'x, y, z'
'-x, y+1/2, -z+1/2'
'-x, -y, -z'
'x, -y-1/2, z-1/2'

loop_
_atom_site_label
_atom_site_type_symbol
_atom_site_fract_x
_atom_site_fract_y
_atom_site_fract_z
_atom_site_U_iso_or_equiv
_atom_site_adp_type
_atom_site_occupancy
_atom_site_site_symmetry_order
_atom_site_calc_flag
_atom_site_refinement_flags_posn
_atom_site_refinement_flags_adp
_atom_site_refinement_flags_occupancy
_atom_site_disorder_assembly
_atom_site_disorder_group
Mo1 Mo 0.24165(2) 0.41551(2) 0.78032(2) 0.01407(4) Uani 1 1 d . . . . .
O3 O 0.9742(3) 0.1469(3) 0.9104(3) 0.0637(13) Uani 0.5 1 d . . P A -1
N1 N 0.9940(4) 0.0186(2) 0.9980(4) 0.0300(9) Uani 0.5 1 d . . P A -1
C27 C 0.9643(3) 0.1023(3) 0.9820(4) 0.0365(9) Uani 0.5 1 d . . P A -1
H27A H 0.9343 0.1292 1.0268 0.044 Uiso 0.5 1 calc R U P A -1
C28 C 1.0417(4) -0.0236(5) 0.9339(5) 0.0523(14) Uani 0.5 1 d . . P A -1
H28A H 1.0007 -0.0422 0.8758 0.078 Uiso 0.5 1 calc R U P A -1
H28B H 1.0727 -0.0762 0.9649 0.078 Uiso 0.5 1 calc R U P A -1
H28C H 1.0845 0.0188 0.9170 0.078 Uiso 0.5 1 calc R U P A -1
C29 C 0.9798(6) -0.0301(5) 1.0803(5) 0.0623(18) Uani 0.5 1 d . . P A -1
H29A H 0.9433 0.0057 1.1149 0.093 Uiso 0.5 1 calc R U P A -1
H29B H 1.0365 -0.0426 1.1225 0.093 Uiso 0.5 1 calc R U P A -1
H29C H 0.9498 -0.0866 1.0599 0.093 Uiso 0.5 1 calc R U P A -1
P2 P 0.25030(3) 0.58003(3) 0.77454(3) 0.01644(8) Uani 1 1 d . . . . .
P1 P 0.37848(3) 0.43549(3) 0.72005(3) 0.01705(8) Uani 1 1 d . . . . .
P4 P 0.23536(3) 0.25286(3) 0.80848(3) 0.01760(8) Uani 1 1 d . . . . .
P3 P 0.11495(3) 0.40765(3) 0.86000(3) 0.01801(9) Uani 1 1 d . . . . .
P5 P 0.24662(3) 0.58427(3) 0.28668(3) 0.02249(10) Uani 1 1 d . . . . .
O2 O 0.31428(8) 0.42450(8) 0.90993(9) 0.0180(2) Uani 1 1 d . . . . .
F5 F 0.26434(12) 0.50175(9) 0.35996(10) 0.0435(4) Uani 1 1 d . . . . .
F3 F 0.18310(11) 0.62805(10) 0.35021(10) 0.0432(3) Uani 1 1 d . . . . .
O1 O 0.18105(9) 0.40450(9) 0.66656(9) 0.0218(2) Uani 1 1 d . . . . .
F6 F 0.22738(12) 0.66599(9) 0.21414(10) 0.0450(4) Uani 1 1 d . . . . .
F4 F 0.16474(10) 0.53072(11) 0.22579(12) 0.0489(4) Uani 1 1 d . . . . .
F1 F 0.30854(10) 0.53964(10) 0.22261(11) 0.0438(3) Uani 1 1 d . . . . .
F2 F 0.32699(11) 0.63698(12) 0.34803(13) 0.0567(4) Uani 1 1 d . . . . .
C3 C 0.25510(12) 0.62446(12) 0.65499(13) 0.0218(3) Uani 1 1 d . . . . .
H3A H 0.1978 0.6528 0.6280 0.026 Uiso 1 1 calc R U . . .
H3B H 0.3005 0.6720 0.6625 0.026 Uiso 1 1 calc R U . . .
C6 C 0.35258(12) 0.62197(12) 0.84884(13) 0.0211(3) Uani 1 1 d . . . . .
H6A H 0.3476 0.6876 0.8559 0.025 Uiso 1 1 calc R U . . .
H6B H 0.3596 0.5951 0.9133 0.025 Uiso 1 1 calc R U . . .
C15 C 0.14858(12) 0.35850(13) 0.98009(13) 0.0226(3) Uani 1 1 d . . . . .
H15A H 0.2019 0.3900 1.0140 0.027 Uiso 1 1 calc R U . . .
H15B H 0.1013 0.3690 1.0163 0.027 Uiso 1 1 calc R U . . .
C17 C 0.24558(12) 0.22555(12) 0.93577(13) 0.0219(3) Uani 1 1 d . . . . .
H17A H 0.2512 0.1598 0.9435 0.026 Uiso 1 1 calc R U . . .
H17B H 0.3005 0.2528 0.9718 0.026 Uiso 1 1 calc R U . . .
C19 C 0.41056(12) 0.21194(12) 0.81832(13) 0.0208(3) Uani 1 1 d . . . . .
C4 C 0.46086(11) 0.50280(12) 0.80054(14) 0.0210(3) Uani 1 1 d . . . . .
H4A H 0.4711 0.4756 0.8651 0.025 Uiso 1 1 calc R U . . .
H4B H 0.5170 0.5001 0.7776 0.025 Uiso 1 1 calc R U . . .
C18 C 0.31959(12) 0.18613(12) 0.76494(14) 0.0223(3) Uani 1 1 d . . . . .
H18A H 0.3094 0.1216 0.7746 0.027 Uiso 1 1 calc R U . . .
H18B H 0.3151 0.1967 0.6956 0.027 Uiso 1 1 calc R U . . .
C24 C 0.46392(12) 0.27923(12) 0.78946(13) 0.0206(3) Uani 1 1 d . . . . .
C16 C 0.16810(13) 0.25753(13) 0.98018(14) 0.0242(3) Uani 1 1 d . . . . .
H16A H 0.1143 0.2270 0.9461 0.029 Uiso 1 1 calc R U . . .
H16B H 0.1789 0.2366 1.0474 0.029 Uiso 1 1 calc R U . . .
C23 C 0.54644(12) 0.29620(13) 0.84728(15) 0.0258(4) Uani 1 1 d . . . . .
H23 H 0.5831 0.3407 0.8280 0.031 Uiso 1 1 calc R U . . .
C14 C 0.12800(12) 0.20283(13) 0.75355(14) 0.0243(3) Uani 1 1 d . . . . .
H14A H 0.1355 0.1682 0.6966 0.029 Uiso 1 1 calc R U . . .
H14B H 0.1109 0.1601 0.7997 0.029 Uiso 1 1 calc R U . . .
C2 C 0.27575(13) 0.55536(13) 0.58255(13) 0.0236(3) Uani 1 1 d . . . . .
H2A H 0.2771 0.5878 0.5223 0.028 Uiso 1 1 calc R U . . .
H2B H 0.2256 0.5132 0.5689 0.028 Uiso 1 1 calc R U . . .
C26 C 0.37831(13) 0.41567(14) 0.99265(14) 0.0282(4) Uani 1 1 d . . . . .
H26A H 0.4193 0.3678 0.9839 0.042 Uiso 1 1 calc R U . . .
H26B H 0.3503 0.4008 1.0464 0.042 Uiso 1 1 calc R U . . .
H26C H 0.4106 0.4722 1.0059 0.042 Uiso 1 1 calc R U . . .
C9 C 0.06304(12) 0.51644(13) 0.87631(14) 0.0230(3) Uani 1 1 d . . . . .
H9A H 0.0192 0.5301 0.8176 0.028 Uiso 1 1 calc R U . . .
H9B H 0.0310 0.5107 0.9295 0.028 Uiso 1 1 calc R U . . .
C1 C 0.36044(13) 0.49890(12) 0.60680(13) 0.0227(3) Uani 1 1 d . . . . .
H1A H 0.4113 0.5394 0.6085 0.027 Uiso 1 1 calc R U . . .
H1B H 0.3602 0.4559 0.5540 0.027 Uiso 1 1 calc R U . . .
C20 C 0.44283(13) 0.16502(13) 0.90297(14) 0.0258(4) Uani 1 1 d . . . . .
H20 H 0.4080 0.1187 0.9221 0.031 Uiso 1 1 calc R U . . .
C21 C 0.52448(14) 0.18425(15) 0.95993(15) 0.0299(4) Uani 1 1 d . . . . .
H21 H 0.5444 0.1523 1.0177 0.036 Uiso 1 1 calc R U . . .
C5 C 0.43530(12) 0.60164(12) 0.80858(14) 0.0218(3) Uani 1 1 d . . . . .
H5A H 0.4856 0.6326 0.8493 0.026 Uiso 1 1 calc R U . . .
H5B H 0.4273 0.6286 0.7440 0.026 Uiso 1 1 calc R U . . .
C7 C 0.15966(12) 0.63908(12) 0.81401(13) 0.0217(3) Uani 1 1 d . . . . .
H7A H 0.1792 0.7008 0.8326 0.026 Uiso 1 1 calc R U . . .
H7B H 0.1096 0.6435 0.7591 0.026 Uiso 1 1 calc R U . . .
C12 C 0.02633(12) 0.33256(13) 0.79967(14) 0.0247(4) Uani 1 1 d . . . . .
H12A H 0.0067 0.2951 0.8488 0.030 Uiso 1 1 calc R U . . .
H12B H -0.0243 0.3697 0.7689 0.030 Uiso 1 1 calc R U . . .
C22 C 0.57616(13) 0.24999(14) 0.93181(15) 0.0297(4) Uani 1 1 d . . . . .
H22 H 0.6320 0.2636 0.9702 0.036 Uiso 1 1 calc R U . . .
C13 C 0.05210(12) 0.27008(13) 0.72304(14) 0.0255(4) Uani 1 1 d . . . . .
H13A H -0.0009 0.2355 0.6938 0.031 Uiso 1 1 calc R U . . .
H13B H 0.0674 0.3084 0.6722 0.031 Uiso 1 1 calc R U . . .
C25 C 0.43876(12) 0.33333(12) 0.69829(14) 0.0224(3) Uani 1 1 d . . . . .
H25A H 0.4014 0.2965 0.6484 0.027 Uiso 1 1 calc R U . . .
H25B H 0.4925 0.3502 0.6749 0.027 Uiso 1 1 calc R U . . .
C8 C 0.12695(12) 0.59570(12) 0.89768(13) 0.0215(3) Uani 1 1 d . . . . .
C10 C 0.18664(14) 0.59934(14) 0.99540(14) 0.0283(4) Uani 1 1 d . . . . .
H10A H 0.1839 0.5489 1.0397 0.034 Uiso 1 1 calc R U . . .
H10B H 0.2458 0.6258 1.0000 0.034 Uiso 1 1 calc R U . . .
C11 C 0.10910(15) 0.66101(15) 0.97374(15) 0.0317(4) Uani 1 1 d . . . . .
H11A H 0.1206 0.7253 0.9648 0.038 Uiso 1 1 calc R U . . .
H11B H 0.0586 0.6484 1.0045 0.038 Uiso 1 1 calc R U . . .

loop_
_atom_site_aniso_label
_atom_site_aniso_U_11
_atom_site_aniso_U_22
_atom_site_aniso_U_33
_atom_site_aniso_U_23
_atom_site_aniso_U_13
_atom_site_aniso_U_12
Mo1 0.01450(7) 0.01445(7) 0.01361(7) -0.00061(4) 0.00366(5) -0.00175(4)
O3 0.048(2) 0.070(3) 0.068(3) 0.038(2) -0.001(2) -0.018(2)
N1 0.031(2) 0.027(3) 0.0311(16) 0.002(2) 0.0033(15) -0.002(2)
C27 0.035(2) 0.032(2) 0.043(3) 0.0031(18) 0.0055(19) -0.0038(17)
C28 0.049(3) 0.058(4) 0.050(3) -0.012(3) 0.010(3) 0.006(3)
C29 0.088(5) 0.048(4) 0.057(4) 0.017(3) 0.030(4) 0.005(3)
P2 0.01870(19) 0.01498(18) 0.01596(19) -0.00034(14) 0.00424(15) -0.00010(14)
P1 0.01786(19) 0.01696(18) 0.01781(19) -0.00078(15) 0.00711(15) -0.00165(14)
P4 0.01883(19) 0.01571(18) 0.0189(2) 0.00009(15) 0.00522(15) -0.00241(14)
P3 0.01483(18) 0.0221(2) 0.0179(2) 0.00112(15) 0.00506(15) -0.00017(14)
P5 0.0301(2) 0.0182(2) 0.0196(2) 0.00053(16) 0.00587(18) 0.00170(16)
O2 0.0173(5) 0.0215(6) 0.0143(5) 0.0005(4) 0.0013(4) -0.0015(4)
F5 0.0737(11) 0.0290(7) 0.0312(7) 0.0091(5) 0.0186(7) 0.0183(6)
F3 0.0603(9) 0.0369(7) 0.0385(7) 0.0052(6) 0.0246(7) 0.0183(7)
O1 0.0234(6) 0.0241(6) 0.0175(6) 0.0002(5) 0.0028(5) -0.0052(5)
F6 0.0785(11) 0.0271(7) 0.0307(7) 0.0084(5) 0.0135(7) 0.0067(7)
F4 0.0447(8) 0.0509(9) 0.0485(9) -0.0097(7) 0.0031(7) -0.0172(7)
F1 0.0530(9) 0.0393(8) 0.0472(8) 0.0024(6) 0.0298(7) 0.0083(6)
F2 0.0501(9) 0.0578(10) 0.0540(10) -0.0104(8) -0.0100(8) -0.0165(8)
C3 0.0257(8) 0.0201(8) 0.0200(8) 0.0037(6) 0.0057(6) 0.0020(6)
C6 0.0226(8) 0.0182(7) 0.0220(8) -0.0040(6) 0.0031(6) -0.0019(6)
C15 0.0223(8) 0.0274(9) 0.0194(8) 0.0029(7) 0.0075(6) 0.0026(7)
C17 0.0244(8) 0.0214(8) 0.0209(8) 0.0039(6) 0.0072(6) 0.0015(6)
C19 0.0220(8) 0.0188(7) 0.0228(8) -0.0016(6) 0.0074(6) 0.0047(6)
C4 0.0176(7) 0.0211(8) 0.0250(8) -0.0022(6) 0.0062(6) -0.0024(6)
C18 0.0260(8) 0.0172(7) 0.0243(8) -0.0025(6) 0.0064(7) 0.0004(6)
C24 0.0218(8) 0.0195(7) 0.0225(8) -0.0021(6) 0.0093(6) 0.0046(6)
C16 0.0254(8) 0.0271(9) 0.0223(8) 0.0062(7) 0.0099(7) -0.0001(7)
C23 0.0223(8) 0.0245(8) 0.0318(10) -0.0071(7) 0.0084(7) 0.0030(7)
C14 0.0244(8) 0.0218(8) 0.0269(9) -0.0016(7) 0.0056(7) -0.0076(6)
C2 0.0299(9) 0.0240(8) 0.0175(8) 0.0018(6) 0.0064(7) 0.0008(7)
C26 0.0244(9) 0.0381(11) 0.0193(8) 0.0034(7) -0.0024(7) -0.0052(7)
C9 0.0189(8) 0.0267(8) 0.0247(9) 0.0003(7) 0.0077(6) 0.0035(6)
C1 0.0296(9) 0.0208(8) 0.0199(8) 0.0015(6) 0.0099(7) -0.0015(6)
C20 0.0282(9) 0.0258(9) 0.0256(9) 0.0034(7) 0.0108(7) 0.0080(7)
C21 0.0318(10) 0.0352(10) 0.0225(9) -0.0027(8) 0.0053(7) 0.0135(8)
C5 0.0210(8) 0.0190(7) 0.0250(9) -0.0007(6) 0.0037(6) -0.0051(6)
C7 0.0245(8) 0.0202(8) 0.0215(8) -0.0004(6) 0.0072(6) 0.0056(6)
C12 0.0159(7) 0.0295(9) 0.0286(9) 0.0015(7) 0.0040(6) -0.0048(6)
C22 0.0247(9) 0.0326(10) 0.0305(10) -0.0099(8) 0.0025(7) 0.0091(7)
C13 0.0194(8) 0.0285(9) 0.0269(9) -0.0025(7) 0.0005(7) -0.0078(7)
C25 0.0247(8) 0.0208(8) 0.0245(8) -0.0011(6) 0.0120(7) 0.0023(6)
C8 0.0223(8) 0.0240(8) 0.0195(8) -0.0011(6) 0.0071(6) 0.0044(6)
C10 0.0321(10) 0.0327(10) 0.0208(9) -0.0037(7) 0.0067(7) 0.0021(8)
C11 0.0372(11) 0.0323(10) 0.0283(10) -0.0086(8) 0.0133(8) 0.0061(8)

loop_
_atom_type_symbol
_atom_type_description
_atom_type_scat_dispersion_real
_atom_type_scat_dispersion_imag
_atom_type_scat_source
C C 0.0033 0.0016 'International Tables Vol C Tables 4.2.6.8 and 6.1.1.4'
H H 0.0000 0.0000 'International Tables Vol C Tables 4.2.6.8 and 6.1.1.4'
O O 0.0106 0.0060 'International Tables Vol C Tables 4.2.6.8 and 6.1.1.4'
F F 0.0171 0.0103 'International Tables Vol C Tables 4.2.6.8 and 6.1.1.4'
P P 0.1023 0.0942 'International Tables Vol C Tables 4.2.6.8 and 6.1.1.4'
Mo Mo -1.6832 0.6857 'International Tables Vol C Tables 4.2.6.8 and 6.1.1.4'
N N 0.0061 0.0033 'International Tables Vol C Tables 4.2.6.8 and 6.1.1.4'

loop_
_geom_angle_atom_site_label_1
_geom_angle_atom_site_label_2
_geom_angle_atom_site_label_3
_geom_angle
_geom_angle_site_symmetry_1
_geom_angle_site_symmetry_3
_geom_angle_publ_flag
O1 Mo1 O2 177.80(6) . . ?
O1 Mo1 P3 95.44(5) . . ?
O2 Mo1 P3 85.98(4) . . ?
O1 Mo1 P1 91.69(5) . . ?
O2 Mo1 P1 87.00(4) . . ?
P3 Mo1 P1 172.039(16) . . ?
O1 Mo1 P2 95.01(5) . . ?
O2 Mo1 P2 86.48(4) . . ?
P3 Mo1 P2 96.715(15) . . ?
P1 Mo1 P2 79.101(15) . . ?
O1 Mo1 P4 91.59(5) . . ?
O2 Mo1 P4 87.01(4) . . ?
P3 Mo1 P4 79.436(15) . . ?
P1 Mo1 P4 103.944(15) . . ?
P2 Mo1 P4 172.662(16) . . ?
C27 N1 C28 120.5(6) . . ?
C27 N1 C29 120.6(6) . . ?
C28 N1 C29 118.9(4) . . ?
O3 C27 N1 122.7(6) . . ?
O3 C27 H27A 118.6 . . ?
N1 C27 H27A 118.6 . . ?
N1 C28 H28A 109.5 . . ?
N1 C28 H28B 109.5 . . ?
H28A C28 H28B 109.5 . . ?
N1 C28 H28C 109.5 . . ?
H28A C28 H28C 109.5 . . ?
H28B C28 H28C 109.5 . . ?
N1 C29 H29A 109.5 . . ?
N1 C29 H29B 109.5 . . ?
H29A C29 H29B 109.5 . . ?
N1 C29 H29C 109.5 . . ?
H29A C29 H29C 109.5 . . ?
H29B C29 H29C 109.5 . . ?
C6 P2 C7 106.57(8) . . ?
C6 P2 C3 102.84(9) . . ?
C7 P2 C3 106.51(8) . . ?
C6 P2 Mo1 111.59(6) . . ?
C7 P2 Mo1 114.69(6) . . ?
C3 P2 Mo1 113.70(6) . . ?
C4 P1 C1 103.41(9) . . ?
C4 P1 C25 104.14(9) . . ?
C1 P1 C25 105.68(8) . . ?
C4 P1 Mo1 112.87(6) . . ?
C1 P1 Mo1 112.14(6) . . ?
C25 P1 Mo1 117.32(6) . . ?
C17 P4 C18 106.56(8) . . ?
C17 P4 C14 102.86(9) . . ?
C18 P4 C14 106.08(9) . . ?
C17 P4 Mo1 112.40(6) . . ?
C18 P4 Mo1 115.02(6) . . ?
C14 P4 Mo1 112.94(6) . . ?
C15 P3 C9 106.44(9) . . ?
C15 P3 C12 103.79(9) . . ?
C9 P3 C12 106.83(9) . . ?
C15 P3 Mo1 110.14(6) . . ?
C9 P3 Mo1 115.09(6) . . ?
C12 P3 Mo1 113.71(6) . . ?
F2 P5 F6 90.21(10) . . ?
F2 P5 F1 91.53(10) . . ?
F6 P5 F1 90.23(8) . . ?
F2 P5 F4 179.26(10) . . ?
F6 P5 F4 90.24(9) . . ?
F1 P5 F4 89.05(9) . . ?
F2 P5 F5 90.43(10) . . ?
F6 P5 F5 179.06(10) . . ?
F1 P5 F5 90.45(8) . . ?
F4 P5 F5 89.12(9) . . ?
F2 P5 F3 89.41(10) . . ?
F6 P5 F3 89.90(8) . . ?
F1 P5 F3 179.05(9) . . ?
F4 P5 F3 90.00(9) . . ?
F5 P5 F3 89.41(8) . . ?
C26 O2 Mo1 165.92(13) . . ?
C2 C3 P2 115.58(12) . . ?
C2 C3 H3A 108.4 . . ?
P2 C3 H3A 108.4 . . ?
C2 C3 H3B 108.4 . . ?
P2 C3 H3B 108.4 . . ?
H3A C3 H3B 107.4 . . ?
C5 C6 P2 114.02(12) . . ?
C5 C6 H6A 108.7 . . ?
P2 C6 H6A 108.7 . . ?
C5 C6 H6B 108.7 . . ?
P2 C6 H6B 108.7 . . ?
H6A C6 H6B 107.6 . . ?
C16 C15 P3 114.26(13) . . ?
C16 C15 H15A 108.7 . . ?
P3 C15 H15A 108.7 . . ?
C16 C15 H15B 108.7 . . ?
P3 C15 H15B 108.7 . . ?
H15A C15 H15B 107.6 . . ?
C16 C17 P4 114.60(13) . . ?
C16 C17 H17A 108.6 . . ?
P4 C17 H17A 108.6 . . ?
C16 C17 H17B 108.6 . . ?
P4 C17 H17B 108.6 . . ?
H17A C17 H17B 107.6 . . ?
C20 C19 C24 118.51(17) . . ?
C20 C19 C18 116.37(17) . . ?
C24 C19 C18 125.12(16) . . ?
C5 C4 P1 114.44(12) . . ?
C5 C4 H4A 108.6 . . ?
P1 C4 H4A 108.6 . . ?
C5 C4 H4B 108.6 . . ?
P1 C4 H4B 108.6 . . ?
H4A C4 H4B 107.6 . . ?
C19 C18 P4 110.15(12) . . ?
C19 C18 H18A 109.6 . . ?
P4 C18 H18A 109.6 . . ?
C19 C18 H18B 109.6 . . ?
P4 C18 H18B 109.6 . . ?
H18A C18 H18B 108.1 . . ?
C23 C24 C19 118.43(17) . . ?
C23 C24 C25 117.28(17) . . ?
C19 C24 C25 124.27(16) . . ?
C15 C16 C17 118.21(15) . . ?
C15 C16 H16A 107.8 . . ?
C17 C16 H16A 107.8 . . ?
C15 C16 H16B 107.8 . . ?
C17 C16 H16B 107.8 . . ?
H16A C16 H16B 107.1 . . ?
C22 C23 C24 121.94(19) . . ?
C22 C23 H23 119.0 . . ?
C24 C23 H23 119.0 . . ?
C13 C14 P4 115.38(13) . . ?
C13 C14 H14A 108.4 . . ?
P4 C14 H14A 108.4 . . ?
C13 C14 H14B 108.4 . . ?
P4 C14 H14B 108.4 . . ?
H14A C14 H14B 107.5 . . ?
C3 C2 C1 119.87(16) . . ?
C3 C2 H2A 107.4 . . ?
C1 C2 H2A 107.4 . . ?
C3 C2 H2B 107.4 . . ?
C1 C2 H2B 107.4 . . ?
H2A C2 H2B 106.9 . . ?
O2 C26 H26A 109.5 . . ?
O2 C26 H26B 109.5 . . ?
H26A C26 H26B 109.5 . . ?
O2 C26 H26C 109.5 . . ?
H26A C26 H26C 109.5 . . ?
H26B C26 H26C 109.5 . . ?
C8 C9 P3 114.99(12) . . ?
C8 C9 H9A 108.5 . . ?
P3 C9 H9A 108.5 . . ?
C8 C9 H9B 108.5 . . ?
P3 C9 H9B 108.5 . . ?
H9A C9 H9B 107.5 . . ?
C2 C1 P1 116.83(13) . . ?
C2 C1 H1A 108.1 . . ?
P1 C1 H1A 108.1 . . ?
C2 C1 H1B 108.1 . . ?
P1 C1 H1B 108.1 . . ?
H1A C1 H1B 107.3 . . ?
C21 C20 C19 121.88(19) . . ?
C21 C20 H20 119.1 . . ?
C19 C20 H20 119.1 . . ?
C22 C21 C20 119.47(19) . . ?
C22 C21 H21 120.3 . . ?
C20 C21 H21 120.3 . . ?
C6 C5 C4 117.65(15) . . ?
C6 C5 H5A 107.9 . . ?
C4 C5 H5A 107.9 . . ?
C6 C5 H5B 107.9 . . ?
C4 C5 H5B 107.9 . . ?
H5A C5 H5B 107.2 . . ?
C8 C7 P2 115.32(12) . . ?
C8 C7 H7A 108.4 . . ?
P2 C7 H7A 108.4 . . ?
C8 C7 H7B 108.4 . . ?
P2 C7 H7B 108.4 . . ?
H7A C7 H7B 107.5 . . ?
C13 C12 P3 114.94(12) . . ?
C13 C12 H12A 108.5 . . ?
P3 C12 H12A 108.5 . . ?
C13 C12 H12B 108.5 . . ?
P3 C12 H12B 108.5 . . ?
H12A C12 H12B 107.5 . . ?
C21 C22 C23 119.75(19) . . ?
C21 C22 H22 120.1 . . ?
C23 C22 H22 120.1 . . ?
C14 C13 C12 118.84(16) . . ?
C14 C13 H13A 107.6 . . ?
C12 C13 H13A 107.6 . . ?
C14 C13 H13B 107.6 . . ?
C12 C13 H13B 107.6 . . ?
H13A C13 H13B 107.0 . . ?
C24 C25 P1 110.41(12) . . ?
C24 C25 H25A 109.6 . . ?
P1 C25 H25A 109.6 . . ?
C24 C25 H25B 109.6 . . ?
P1 C25 H25B 109.6 . . ?
H25A C25 H25B 108.1 . . ?
C10 C8 C11 59.05(13) . . ?
C10 C8 C7 117.79(16) . . ?
C11 C8 C7 114.81(16) . . ?
C10 C8 C9 117.60(16) . . ?
C11 C8 C9 115.66(16) . . ?
C7 C8 C9 118.20(16) . . ?
C11 C10 C8 60.85(13) . . ?
C11 C10 H10A 117.7 . . ?
C8 C10 H10A 117.7 . . ?
C11 C10 H10B 117.7 . . ?
C8 C10 H10B 117.7 . . ?
H10A C10 H10B 114.8 . . ?
C10 C11 C8 60.10(13) . . ?
C10 C11 H11A 117.8 . . ?
C8 C11 H11A 117.8 . . ?
C10 C11 H11B 117.8 . . ?
C8 C11 H11B 117.8 . . ?
H11A C11 H11B 114.9 . . ?

loop_
_geom_bond_atom_site_label_1
_geom_bond_atom_site_label_2
_geom_bond_distance
_geom_bond_site_symmetry_2
_geom_bond_publ_flag
Mo1 O1 1.7142(13) . ?
Mo1 O2 1.9696(12) . ?
Mo1 P3 2.4611(5) . ?
Mo1 P1 2.4616(5) . ?
Mo1 P2 2.4627(5) . ?
Mo1 P4 2.4670(5) . ?
O3 C27 1.255(6) . ?
N1 C27 1.336(6) . ?
N1 C28 1.433(8) . ?
N1 C29 1.436(8) . ?
C27 H27A 0.9500 . ?
C28 H28A 0.9800 . ?
C28 H28B 0.9800 . ?
C28 H28C 0.9800 . ?
C29 H29A 0.9800 . ?
C29 H29B 0.9800 . ?
C29 H29C 0.9800 . ?
P2 C6 1.8343(18) . ?
P2 C7 1.8403(18) . ?
P2 C3 1.8456(18) . ?
P1 C4 1.8382(18) . ?
P1 C1 1.8455(19) . ?
P1 C25 1.8475(18) . ?
P4 C17 1.8372(18) . ?
P4 C18 1.8463(18) . ?
P4 C14 1.8511(18) . ?
P3 C15 1.8415(19) . ?
P3 C9 1.8484(19) . ?
P3 C12 1.8486(19) . ?
P5 F2 1.5831(16) . ?
P5 F6 1.5895(14) . ?
P5 F1 1.5975(14) . ?
P5 F4 1.6027(15) . ?
P5 F5 1.6041(14) . ?
P5 F3 1.6046(14) . ?
O2 C26 1.389(2) . ?
C3 C2 1.539(3) . ?
C3 H3A 0.9900 . ?
C3 H3B 0.9900 . ?
C6 C5 1.537(3) . ?
C6 H6A 0.9900 . ?
C6 H6B 0.9900 . ?
C15 C16 1.538(3) . ?
C15 H15A 0.9900 . ?
C15 H15B 0.9900 . ?
C17 C16 1.542(3) . ?
C17 H17A 0.9900 . ?
C17 H17B 0.9900 . ?
C19 C20 1.400(3) . ?
C19 C24 1.414(3) . ?
C19 C18 1.514(3) . ?
C4 C5 1.538(2) . ?
C4 H4A 0.9900 . ?
C4 H4B 0.9900 . ?
C18 H18A 0.9900 . ?
C18 H18B 0.9900 . ?
C24 C23 1.401(3) . ?
C24 C25 1.515(3) . ?
C16 H16A 0.9900 . ?
C16 H16B 0.9900 . ?
C23 C22 1.386(3) . ?
C23 H23 0.9500 . ?
C14 C13 1.543(3) . ?
C14 H14A 0.9900 . ?
C14 H14B 0.9900 . ?
C2 C1 1.541(3) . ?
C2 H2A 0.9900 . ?
C2 H2B 0.9900 . ?
C26 H26A 0.9800 . ?
C26 H26B 0.9800 . ?
C26 H26C 0.9800 . ?
C9 C8 1.535(3) . ?
C9 H9A 0.9900 . ?
C9 H9B 0.9900 . ?
C1 H1A 0.9900 . ?
C1 H1B 0.9900 . ?
C20 C21 1.392(3) . ?
C20 H20 0.9500 . ?
C21 C22 1.377(3) . ?
C21 H21 0.9500 . ?
C5 H5A 0.9900 . ?
C5 H5B 0.9900 . ?
C7 C8 1.531(3) . ?
C7 H7A 0.9900 . ?
C7 H7B 0.9900 . ?
C12 C13 1.549(3) . ?
C12 H12A 0.9900 . ?
C12 H12B 0.9900 . ?
C22 H22 0.9500 . ?
C13 H13A 0.9900 . ?
C13 H13B 0.9900 . ?
C25 H25A 0.9900 . ?
C25 H25B 0.9900 . ?
C8 C10 1.514(3) . ?
C8 C11 1.525(3) . ?
C10 C11 1.497(3) . ?
C10 H10A 0.9900 . ?
C10 H10B 0.9900 . ?
C11 H11A 0.9900 . ?
C11 H11B 0.9900 . ?

loop_
_geom_torsion_atom_site_label_1
_geom_torsion_atom_site_label_2
_geom_torsion_atom_site_label_3
_geom_torsion_atom_site_label_4
_geom_torsion
_geom_torsion_site_symmetry_1
_geom_torsion_site_symmetry_2
_geom_torsion_site_symmetry_3
_geom_torsion_site_symmetry_4
_geom_torsion_publ_flag
C28 N1 C27 O3 1.8(9) . . . . ?
C29 N1 C27 O3 -179.1(6) . . . . ?
C6 P2 C3 C2 106.49(14) . . . . ?
C7 P2 C3 C2 -141.63(14) . . . . ?
Mo1 P2 C3 C2 -14.32(16) . . . . ?
C7 P2 C6 C5 -163.28(13) . . . . ?
C3 P2 C6 C5 -51.44(15) . . . . ?
Mo1 P2 C6 C5 70.81(14) . . . . ?
C9 P3 C15 C16 162.95(13) . . . . ?
C12 P3 C15 C16 50.41(15) . . . . ?
Mo1 P3 C15 C16 -71.66(14) . . . . ?
C18 P4 C17 C16 -166.80(13) . . . . ?
C14 P4 C17 C16 -55.44(15) . . . . ?
Mo1 P4 C17 C16 66.34(14) . . . . ?
C1 P1 C4 C5 54.09(15) . . . . ?
C25 P1 C4 C5 164.37(13) . . . . ?
Mo1 P1 C4 C5 -67.32(14) . . . . ?
C20 C19 C18 P4 88.80(17) . . . . ?
C24 C19 C18 P4 -90.80(19) . . . . ?
C17 P4 C18 C19 -61.62(14) . . . . ?
C14 P4 C18 C19 -170.73(13) . . . . ?
Mo1 P4 C18 C19 63.66(14) . . . . ?
C20 C19 C24 C23 -0.4(2) . . . . ?
C18 C19 C24 C23 179.19(16) . . . . ?
C20 C19 C24 C25 178.11(16) . . . . ?
C18 C19 C24 C25 -2.3(3) . . . . ?
P3 C15 C16 C17 63.9(2) . . . . ?
P4 C17 C16 C15 -60.6(2) . . . . ?
C19 C24 C23 C22 -0.9(3) . . . . ?
C25 C24 C23 C22 -179.50(17) . . . . ?
C17 P4 C14 C13 105.75(15) . . . . ?
C18 P4 C14 C13 -142.53(14) . . . . ?
Mo1 P4 C14 C13 -15.66(16) . . . . ?
P2 C3 C2 C1 -56.7(2) . . . . ?
C15 P3 C9 C8 86.74(15) . . . . ?
C12 P3 C9 C8 -162.84(13) . . . . ?
Mo1 P3 C9 C8 -35.57(15) . . . . ?
C3 C2 C1 P1 54.2(2) . . . . ?
C4 P1 C1 C2 -102.79(15) . . . . ?
C25 P1 C1 C2 148.08(14) . . . . ?
Mo1 P1 C1 C2 19.11(15) . . . . ?
C24 C19 C20 C21 1.5(3) . . . . ?
C18 C19 C20 C21 -178.12(17) . . . . ?
C19 C20 C21 C22 -1.3(3) . . . . ?
P2 C6 C5 C4 -64.10(19) . . . . ?
P1 C4 C5 C6 62.0(2) . . . . ?
C6 P2 C7 C8 -86.99(15) . . . . ?
C3 P2 C7 C8 163.74(14) . . . . ?
Mo1 P2 C7 C8 37.02(15) . . . . ?
C15 P3 C12 C13 -106.57(15) . . . . ?
C9 P3 C12 C13 141.18(14) . . . . ?
Mo1 P3 C12 C13 13.10(16) . . . . ?
C20 C21 C22 C23 0.0(3) . . . . ?
C24 C23 C22 C21 1.1(3) . . . . ?
P4 C14 C13 C12 -58.6(2) . . . . ?
P3 C12 C13 C14 60.2(2) . . . . ?
C23 C24 C25 P1 -91.75(17) . . . . ?
C19 C24 C25 P1 89.72(18) . . . . ?
C4 P1 C25 C24 66.77(14) . . . . ?
C1 P1 C25 C24 175.39(13) . . . . ?
Mo1 P1 C25 C24 -58.77(14) . . . . ?
P2 C7 C8 C10 70.64(19) . . . . ?
P2 C7 C8 C11 137.27(15) . . . . ?
P2 C7 C8 C9 -80.62(18) . . . . ?
P3 C9 C8 C10 -71.85(19) . . . . ?
P3 C9 C8 C11 -138.74(15) . . . . ?
P3 C9 C8 C7 79.46(18) . . . . ?
C7 C8 C10 C11 103.71(19) . . . . ?
C9 C8 C10 C11 -104.85(19) . . . . ?
C7 C8 C11 C10 -108.77(19) . . . . ?
C9 C8 C11 C10 108.13(19) . . . . ?
